data_7719168
loop_
_publ_author_name
'Tanaka, Yuki'
'Iwanaga, Osamu'
'Fujikawa, Kyosuke'
'Shinomiya, Seina'
'Kitagishi, Hiroaki'
'Yanagisawa, Sachiko'
'Kubo, Minoru'
'Kambe, Tetsuya'
'Masaoka, Shigenobu'
'Kodera, Masahito'

_publ_section_title
;
 Structural control of &#x3bc;-hydroxo-&#x3bc;-peroxodicobalt(III) complex
 with the 6-hpa dinucleating ligand to enhance O<sub>2</sub>-evolution
 activity in catalytic water oxidation.
;
_journal_issue 32
_journal_name_full 'Dalton transactions (Cambridge, England : 2003)'
_journal_page_first 12130
_journal_page_last 12134
_journal_paper_doi 10.1039/d5dt01140j
_journal_volume 54
_journal_year 2025
_chemical_formula_moiety 'C38 H38 Co2 N8 O3, 6(F3 P0.5), 3(C3 H3), C2 H3 N'
_chemical_formula_sum 'C49 H50 Co2 F18 N9 O3 P3'
_chemical_formula_weight 1365.75
_space_group_crystal_system triclinic
_space_group_IT_number 2
_space_group_name_Hall '-P 1'
_space_group_name_H-M_alt 'P -1'
_atom_sites_solution_hydrogens geom
_atom_sites_solution_primary dual
_audit_creation_date 2024-10-26
_audit_creation_method
;
Olex2 1.5
(compiled 2024.02.16 svn.r378c4104 for OlexSys, GUI svn.r6928)
;
_audit_update_record
;
2025-01-07 deposited with the CCDC.	2025-07-14 downloaded from the CCDC.
;
_cell_angle_alpha 79.551(3)
_cell_angle_beta 76.308(3)
_cell_angle_gamma 75.548(3)
_cell_formula_units_Z 2
_cell_length_a 10.9897(3)
_cell_length_b 11.6010(4)
_cell_length_c 22.6406(7)
_cell_measurement_reflns_used 13107
_cell_measurement_temperature 102.94(19)
_cell_measurement_theta_max 31.3490
_cell_measurement_theta_min 1.9350
_cell_volume 2692.68(15)
_computing_cell_refinement 'CrysAlisPro 1.171.43.142a (Rigaku OD, 2024)'
_computing_data_collection 'CrysAlisPro 1.171.43.142a (Rigaku OD, 2024)'
_computing_data_reduction 'CrysAlisPro 1.171.43.142a (Rigaku OD, 2024)'
_computing_molecular_graphics 'Olex2 1.5 (Dolomanov et al., 2009)'
_computing_publication_material 'Olex2 1.5 (Dolomanov et al., 2009)'
_computing_structure_refinement 'SHELXL 2014/3 (Sheldrick, 2015)'
_computing_structure_solution 'SHELXT 2018/2 (Sheldrick, 2018)'
_diffrn_ambient_environment N~2~
_diffrn_ambient_temperature 102.94(19)
_diffrn_detector 'Hybrid Pixel Array Detector'
_diffrn_detector_area_resol_mean 10.0000
_diffrn_detector_type HyPix
_diffrn_measured_fraction_theta_full 0.999
_diffrn_measured_fraction_theta_max 0.999
_diffrn_measurement_details
;
List of Runs (angles in degrees, time in seconds):

  # Type    Start    End  Width  t~exp~   \w     \q     \k     \f   Frames
#--------------------------------------------------------------------------
  1  \w    -83.00   8.00   0.25    7.98    --  -12.77 -57.00 -55.00  364
  2  \w    -33.00  61.00   0.25    7.98    --  -12.77  57.00  86.00  376
  3  \w     54.00  90.00   0.25    7.98    --   11.21-178.00 120.00  144
  4  \w    -17.00  49.00   0.25    7.98    --   11.21 -99.00 -60.00  264
  5  \w     53.00  82.00   0.25    7.98    --   11.21-178.00 -90.00  116
  6  \w    -84.00 -58.00   0.25    7.98    --  -12.77 -57.00  30.00  104
  7  \w    -77.00 -51.00   0.25    7.98    --  -12.77-178.00  90.00  104
  8  \w    -32.00  10.00   0.25    7.98    --  -12.77 -57.00  30.00  168
  9  \w    -54.00  15.00   0.25    7.98    --  -12.77 -77.00 150.00  276
;
_diffrn_measurement_device 'four-circle diffractometer'
_diffrn_measurement_device_type 'XtaLAB Synergy R, HyPix'
_diffrn_measurement_method '\w scans'
_diffrn_orient_matrix_type 'CrysAlisPro convention (1999,Acta A55,543-557)'
_diffrn_orient_matrix_UB_11 -0.0593220000
_diffrn_orient_matrix_UB_12 0.0069296000
_diffrn_orient_matrix_UB_13 0.0213002000
_diffrn_orient_matrix_UB_21 0.0084817000
_diffrn_orient_matrix_UB_22 0.0552653000
_diffrn_orient_matrix_UB_23 0.0057971000
_diffrn_orient_matrix_UB_31 -0.0322248000
_diffrn_orient_matrix_UB_32 0.0308671000
_diffrn_orient_matrix_UB_33 -0.0238810000
_diffrn_radiation_monochromator mirror
_diffrn_radiation_probe x-ray
_diffrn_radiation_type 'Mo K\a'
_diffrn_radiation_wavelength 0.71073
_diffrn_reflns_av_R_equivalents 0.0279
_diffrn_reflns_av_unetI/netI 0.0372
_diffrn_reflns_Laue_measured_fraction_full 0.999
_diffrn_reflns_Laue_measured_fraction_max 0.999
_diffrn_reflns_limit_h_max 14
_diffrn_reflns_limit_h_min -14
_diffrn_reflns_limit_k_max 15
_diffrn_reflns_limit_k_min -15
_diffrn_reflns_limit_l_max 29
_diffrn_reflns_limit_l_min -29
_diffrn_reflns_number 35733
_diffrn_reflns_point_group_measured_fraction_full 0.999
_diffrn_reflns_point_group_measured_fraction_max 0.999
_diffrn_reflns_theta_full 25.242
_diffrn_reflns_theta_max 27.484
_diffrn_reflns_theta_min 1.942
_diffrn_source 'micro-focus sealed X-ray tube'
_diffrn_source_type 'Mova (Mo) X-ray Source'
_exptl_absorpt_coefficient_mu 0.820
_exptl_absorpt_correction_T_max 1.00000
_exptl_absorpt_correction_T_min 0.90994
_exptl_absorpt_correction_type multi-scan
_exptl_absorpt_process_details
;
CrysAlisPro 1.171.43.142a (Rigaku Oxford Diffraction, 2024)
Empirical absorption correction using spherical harmonics,
implemented in SCALE3 ABSPACK scaling algorithm.
;
_exptl_crystal_colour black
_exptl_crystal_colour_primary black
_exptl_crystal_density_diffrn 1.684
_exptl_crystal_description block
_exptl_crystal_F_000 1384
_exptl_crystal_size_max 0.15
_exptl_crystal_size_mid 0.1
_exptl_crystal_size_min 0.06
_refine_diff_density_max 1.475
_refine_diff_density_min -1.308
_refine_diff_density_rms 0.108
_refine_ls_extinction_method none
_refine_ls_goodness_of_fit_ref 1.057
_refine_ls_hydrogen_treatment constr
_refine_ls_matrix_type full
_refine_ls_number_parameters 761
_refine_ls_number_reflns 12336
_refine_ls_number_restraints 0
_refine_ls_restrained_S_all 1.057
_refine_ls_R_factor_all 0.1105
_refine_ls_R_factor_gt 0.0812
_refine_ls_shift/su_max 0.000
_refine_ls_shift/su_mean 0.000
_refine_ls_structure_factor_coef Fsqd
_refine_ls_weighting_details 'w=1/[\s^2^(Fo^2^)+(0.1388P)^2^+5.0051P] where P=(Fo^2^+2Fc^2^)/3'
_refine_ls_weighting_scheme calc
_refine_ls_wR_factor_gt 0.2326
_refine_ls_wR_factor_ref 0.2552
_reflns_Friedel_coverage 0.000
_reflns_number_gt 8502
_reflns_number_total 12336
_reflns_threshold_expression 'I > 2\s(I)'
_cod_data_source_file d5dt01140j2.cif
_cod_data_source_block co6-hpa3_auto
_cod_depositor_comments 'Adding full bibliography for 7719168.cif.'
_cod_database_code 7719168
_shelxl_version_number 2014-3
_chemical_oxdiff_formula C47H47Co2P3F18O3N8
_shelx_space_group_comment
;
The symmetry employed for this shelxl refinement is uniquely defined
by the following loop, which should always be used as a source of
symmetry information in preference to the above space-group names.
They are only intended as comments.
;
_shelx_estimated_absorpt_t_max 0.952
_shelx_estimated_absorpt_t_min 0.887
_olex2_refinement_description
;
1. Fixed Uiso
 At 1.2 times of:
  All C(H) groups, All C(H,H) groups
 At 1.5 times of:
  All C(H,H,H) groups
2.a Secondary CH2 refined with riding coordinates:
 C01A(H01A,H01B), C01E(H01E,H01F), C01O(H01J,H01L), C01W(H01M,H01N), C01Y(H01O,
 H01P), C025(H02A,H02B), C027(H02C,H02D), C029(H02E,H02F)
2.b Aromatic/amide H refined with riding coordinates:
 C30(H30), C00T(H00T), C00U(H00U), C00V(H00V), C00W(H00W), C00X(H00X),
 C00Y(H00Y), C012(H012), C013(H013), C014(H014), C016(H016), C017(H017),
 C01B(H01C), C01C(H01D), C01F(H01G), C01G(H01H), C01H(H01I), C01K(H01K),
 C01Q(H01Q), C01R(H01R), C01S(H01S), C01U(H01U), C01V(H01V), C01X(H01X),
 C01Z(H01Z), C020(H020), C021(H021), C022(H022), C023(H023), C026(H026),
 C028(H028)
2.c Idealised Me refined as rotating group:
 C02B(H02G,H02H,H02I)
;
_olex2_submission_special_instructions 'No special instructions were received'
_oxdiff_exptl_absorpt_empirical_details
;
Empirical correction (ABSPACK) includes:
- Absorption correction using spherical harmonics
- Frame scaling
;
_oxdiff_exptl_absorpt_empirical_full_max 1.081
_oxdiff_exptl_absorpt_empirical_full_min 0.922

loop_
_space_group_symop_operation_xyz
'x, y, z'
'-x, -y, -z'

loop_
_atom_site_label
_atom_site_type_symbol
_atom_site_fract_x
_atom_site_fract_y
_atom_site_fract_z
_atom_site_U_iso_or_equiv
_atom_site_adp_type
_atom_site_occupancy
_atom_site_site_symmetry_order
_atom_site_calc_flag
_atom_site_refinement_flags_posn
_atom_site_refinement_flags_adp
_atom_site_refinement_flags_occupancy
_atom_site_disorder_assembly
_atom_site_disorder_group
Co01 Co 0.85495(6) 0.54137(6) 0.73921(3) 0.0491(2) Uani 1 1 d . . . . .
Co02 Co 0.77599(6) 0.30026(6) 0.72012(3) 0.0487(2) Uani 1 1 d . . . . .
P003 P 0.5000 0.0000 1.0000 0.0405(4) Uani 1 2 d S . P . .
P004 P 1.23766(14) -0.11020(12) 0.55603(6) 0.0481(3) Uani 1 1 d . . . . .
P005 P 0.31559(14) 0.72827(14) 0.79888(8) 0.0594(4) Uani 1 1 d . . . . .
F006 F 0.4572(3) -0.0612(3) 0.95252(13) 0.0546(8) Uani 1 1 d . . . . .
F007 F 0.6013(3) 0.0534(3) 0.94544(13) 0.0559(8) Uani 1 1 d . . . . .
P6 P 1.0000 0.5000 0.5000 0.1359(19) Uani 1 2 d S . P . .
F009 F 0.6077(3) -0.1182(3) 1.01119(16) 0.0611(8) Uani 1 1 d . . . . .
O12 O 0.6940(3) 0.5083(3) 0.77047(15) 0.0420(7) Uani 1 1 d . . . . .
O13 O 0.6946(3) 0.3860(3) 0.78425(15) 0.0432(7) Uani 1 1 d . . . . .
F00C F 1.2744(4) -0.2525(3) 0.56617(19) 0.0829(11) Uani 1 1 d . . . . .
F00D F 0.3392(4) 0.6577(3) 0.74351(19) 0.0794(11) Uani 1 1 d . . . . .
F00E F 1.1971(6) 0.0319(3) 0.54378(17) 0.1086(18) Uani 1 1 d . . . . .
O00F O 0.8866(3) 0.4144(3) 0.68901(17) 0.0554(10) Uani 1 1 d . . . . .
N00G N 0.6674(4) 0.1861(3) 0.7508(2) 0.0498(10) Uani 1 1 d . . . . .
N00H N 0.7791(5) 0.6601(4) 0.67852(19) 0.0527(11) Uani 1 1 d . . . . .
N00I N 0.8234(4) 0.6662(3) 0.7899(2) 0.0465(9) Uani 1 1 d . . . . .
F00J F 1.2913(7) -0.1110(4) 0.48464(18) 0.119(2) Uani 1 1 d . . . . .
N00K N 0.6642(4) 0.3805(4) 0.66530(19) 0.0509(10) Uani 1 1 d . . . . .
F00L F 0.1872(5) 0.8066(4) 0.7829(3) 0.1079(16) Uani 1 1 d . . . . .
N00M N 0.9106(4) 0.2000(4) 0.7625(3) 0.0620(13) Uani 1 1 d . . . . .
F00N F 0.2933(5) 0.7996(5) 0.8556(2) 0.1068(16) Uani 1 1 d . . . . .
N00O N 0.9752(4) 0.4373(4) 0.7932(3) 0.0589(13) Uani 1 1 d . . . . .
N00P N 1.0131(5) 0.6017(4) 0.6965(3) 0.0709(16) Uani 1 1 d . . . . .
N00Q N 0.8616(5) 0.1949(4) 0.6550(3) 0.0708(15) Uani 1 1 d . . . . .
F00R F 0.3811(5) 0.8285(5) 0.7566(3) 0.128(2) Uani 1 1 d . . . . .
C30 C 1.0041(6) 0.4033(5) 1.0459(3) 0.0551(13) Uani 1 1 d . . . . .
H30 H 1.0073 0.3372 1.0776 0.066 Uiso 1 1 calc R U . . .
C00T C 0.7005(5) 0.7825(4) 0.8691(2) 0.0470(11) Uani 1 1 d . . . . .
H00T H 0.6273 0.7973 0.9011 0.056 Uiso 1 1 calc R U . . .
C00U C 0.5559(5) 0.4626(4) 0.6790(2) 0.0469(11) Uani 1 1 d . . . . .
H00U H 0.5281 0.4815 0.7199 0.056 Uiso 1 1 calc R U . . .
C00V C 0.5643(5) 0.1986(4) 0.7973(2) 0.0468(11) Uani 1 1 d . . . . .
H00V H 0.5413 0.2684 0.8173 0.056 Uiso 1 1 calc R U . . .
C00W C 0.8891(5) 0.4613(5) 1.0297(3) 0.0545(13) Uani 1 1 d . . . . .
H00W H 0.8129 0.4345 1.0497 0.065 Uiso 1 1 calc R U . . .
C00X C 0.7197(5) 0.6897(4) 0.8348(2) 0.0434(10) Uani 1 1 d . . . . .
H00X H 0.6579 0.6414 0.8433 0.052 Uiso 1 1 calc R U . . .
C00Y C 1.0774(5) 0.0723(5) 1.0068(3) 0.0643(16) Uani 1 1 d . . . . .
H00Y H 1.1305 0.1218 1.0117 0.077 Uiso 1 1 calc R U . . .
F21 F 1.1769(10) -0.1124(4) 0.6233(2) 0.199(4) Uani 1 1 d . . . . .
F010 F 1.1095(5) -0.1207(6) 0.5441(4) 0.171(4) Uani 1 1 d . . . . .
F20 F 0.2390(7) 0.6375(5) 0.8390(3) 0.148(3) Uani 1 1 d . . . . .
C012 C 0.8669(5) 0.0352(5) 1.0181(3) 0.0626(15) Uani 1 1 d . . . . .
H012 H 0.7764 0.0587 1.0304 0.075 Uiso 1 1 calc R U . . .
C013 C 0.8841(5) 0.5583(5) 0.9843(3) 0.0557(13) Uani 1 1 d . . . . .
H013 H 0.8043 0.5990 0.9736 0.067 Uiso 1 1 calc R U . . .
C014 C 0.4911(5) 0.1123(5) 0.8165(3) 0.0540(13) Uani 1 1 d . . . . .
H014 H 0.4212 0.1207 0.8505 0.065 Uiso 1 1 calc R U . . .
F015 F 0.9124(7) 0.5880(5) 0.4569(2) 0.132(2) Uani 1 1 d . . . . .
C016 C 0.6533(6) 0.7042(4) 0.6814(2) 0.0516(13) Uani 1 1 d . . . . .
H016 H 0.5943 0.6743 0.7150 0.062 Uiso 1 1 calc R U . . .
C017 C 0.9453(5) 0.1071(5) 1.0245(3) 0.0634(15) Uani 1 1 d . . . . .
H017 H 0.9084 0.1805 1.0411 0.076 Uiso 1 1 calc R U . . .
C018 C 0.9168(6) 0.1784(5) 0.8239(4) 0.0651(17) Uani 1 1 d . . . . .
F019 F 0.4484(5) 0.6623(8) 0.8103(3) 0.160(3) Uani 1 1 d . . . . .
C01A C 0.8106(5) 0.2344(5) 0.8725(3) 0.0574(14) Uani 1 1 d . . . . .
H01A H 0.8126 0.1815 0.9120 0.069 Uiso 1 1 calc R U . . .
H01B H 0.7272 0.2397 0.8614 0.069 Uiso 1 1 calc R U . . .
C01B C 0.6942(9) 0.8371(5) 0.5897(3) 0.077(2) Uani 1 1 d . . . . .
H01C H 0.6655 0.8967 0.5582 0.093 Uiso 1 1 calc R U . . .
C01C C 0.4828(7) 0.5210(6) 0.6363(3) 0.0665(16) Uani 1 1 d . . . . .
H01D H 0.4085 0.5820 0.6465 0.080 Uiso 1 1 calc R U . . .
C01D C 0.9501(5) 0.3871(5) 0.8527(3) 0.0592(15) Uani 1 1 d . . . . .
C01E C 0.8199(5) 0.3640(5) 0.8812(3) 0.0523(12) Uani 1 1 d . . . . .
H01E H 0.7549 0.4250 0.8622 0.063 Uiso 1 1 calc R U . . .
H01F H 0.8013 0.3713 0.9255 0.063 Uiso 1 1 calc R U . . .
C01F C 0.8962(5) 0.8290(4) 0.8100(3) 0.0574(14) Uani 1 1 d . . . . .
H01G H 0.9590 0.8764 0.8004 0.069 Uiso 1 1 calc R U . . .
C01G C 0.6063(7) 0.7922(5) 0.6371(2) 0.0620(15) Uani 1 1 d . . . . .
H01H H 0.5167 0.8206 0.6393 0.074 Uiso 1 1 calc R U . . .
C01H C 0.7904(5) 0.8531(5) 0.8557(3) 0.0542(13) Uani 1 1 d . . . . .
H01I H 0.7789 0.9181 0.8781 0.065 Uiso 1 1 calc R U . . .
F01I F 1.3748(7) -0.1069(7) 0.5579(4) 0.179(3) Uani 1 1 d . . . . .
C01J C 0.9100(5) 0.7338(5) 0.7778(3) 0.0555(13) Uani 1 1 d . . . . .
C01K C 1.0477(6) 0.3448(5) 0.8864(4) 0.0695(18) Uani 1 1 d . . . . .
H01K H 1.0270 0.3125 0.9283 0.083 Uiso 1 1 calc R U . . .
C01L C 0.8640(7) 0.7054(5) 0.6316(3) 0.0682(19) Uani 1 1 d . . . . .
F01M F 0.8741(7) 0.5237(5) 0.5547(2) 0.137(2) Uani 1 1 d . . . . .
C01N C 1.0995(6) 0.4376(5) 0.7678(4) 0.073(2) Uani 1 1 d . . . . .
C01O C 1.0020(6) 0.6434(6) 0.6330(3) 0.081(2) Uani 1 1 d . . . . .
H01J H 1.0281 0.5745 0.6091 0.098 Uiso 1 1 calc R U . . .
H01L H 1.0590 0.7000 0.6144 0.098 Uiso 1 1 calc R U . . .
C01P C 0.6972(6) 0.0894(5) 0.7213(3) 0.0628(15) Uani 1 1 d . . . . .
C01Q C 0.5217(6) 0.0140(5) 0.7853(4) 0.0685(18) Uani 1 1 d . . . . .
H01Q H 0.4717 -0.0454 0.7970 0.082 Uiso 1 1 calc R U . . .
C01R C 0.8250(8) 0.7943(6) 0.5882(3) 0.080(2) Uani 1 1 d . . . . .
H01R H 0.8861 0.8274 0.5570 0.096 Uiso 1 1 calc R U . . .
C01S C 0.6236(7) 0.0028(5) 0.7379(4) 0.0709(18) Uani 1 1 d . . . . .
H01S H 0.6447 -0.0643 0.7159 0.085 Uiso 1 1 calc R U . . .
C01T C 0.7024(7) 0.3475(6) 0.6085(3) 0.0720(18) Uani 1 1 d . . . . .
C01U C 1.1993(6) 0.3940(6) 0.7985(5) 0.087(3) Uani 1 1 d . . . . .
H01U H 1.2852 0.3946 0.7779 0.104 Uiso 1 1 calc R U . . .
C01V C 1.0248(7) 0.1061(5) 0.8430(4) 0.080(2) Uani 1 1 d . . . . .
H01V H 1.0275 0.0911 0.8853 0.096 Uiso 1 1 calc R U . . .
C01W C 1.0002(6) 0.1724(5) 0.6569(4) 0.077(2) Uani 1 1 d . . . . .
H01M H 1.0352 0.2437 0.6366 0.092 Uiso 1 1 calc R U . . .
H01N H 1.0488 0.1031 0.6350 0.092 Uiso 1 1 calc R U . . .
C01X C 1.1716(6) 0.3492(7) 0.8602(5) 0.088(3) Uani 1 1 d . . . . .
H01X H 1.2373 0.3223 0.8834 0.106 Uiso 1 1 calc R U . . .
C01Y C 1.1207(6) 0.4944(6) 0.7027(4) 0.083(2) Uani 1 1 d . . . . .
H01O H 1.1219 0.4367 0.6752 0.099 Uiso 1 1 calc R U . . .
H01P H 1.2039 0.5193 0.6913 0.099 Uiso 1 1 calc R U . . .
C01Z C 0.4592(7) 0.6029(7) 0.9611(5) 0.092(3) Uani 1 1 d . . . . .
H01Z H 0.4313 0.6737 0.9350 0.111 Uiso 1 1 calc R U . . .
C020 C 1.1209(7) 0.0741(6) 0.7406(6) 0.099(3) Uani 1 1 d . . . . .
H020 H 1.1899 0.0372 0.7113 0.118 Uiso 1 1 calc R U . . .
C021 C 0.5215(10) 0.4876(10) 0.5775(3) 0.108(3) Uani 1 1 d . . . . .
H021 H 0.4734 0.5248 0.5468 0.130 Uiso 1 1 calc R U . . .
C022 C 0.4876(7) 0.6106(7) 1.0156(5) 0.089(2) Uani 1 1 d . . . . .
H022 H 0.4790 0.6882 1.0262 0.107 Uiso 1 1 calc R U . . .
C023 C 0.6324(10) 0.3985(9) 0.5645(3) 0.106(3) Uani 1 1 d . . . . .
H023 H 0.6590 0.3734 0.5249 0.128 Uiso 1 1 calc R U . . .
C024 C 1.0124(6) 0.1465(5) 0.7229(4) 0.0715(19) Uani 1 1 d . . . . .
C025 C 1.0269(6) 0.6983(6) 0.7291(3) 0.076(2) Uani 1 1 d . . . . .
H02A H 1.0405 0.7695 0.6989 0.091 Uiso 1 1 calc R U . . .
H02B H 1.1032 0.6691 0.7481 0.091 Uiso 1 1 calc R U . . .
C026 C 1.1275(8) 0.0561(7) 0.8013(6) 0.102(3) Uani 1 1 d . . . . .
H026 H 1.2029 0.0093 0.8144 0.122 Uiso 1 1 calc R U . . .
C027 C 0.8300(7) 0.2648(7) 0.5954(4) 0.087(2) Uani 1 1 d . . . . .
H02C H 0.8963 0.3114 0.5752 0.105 Uiso 1 1 calc R U . . .
H02D H 0.8286 0.2089 0.5674 0.105 Uiso 1 1 calc R U . . .
C028 C 0.4719(7) 0.4878(8) 0.9438(5) 0.092(2) Uani 1 1 d . . . . .
H028 H 0.4533 0.4792 0.9062 0.111 Uiso 1 1 calc R U . . .
C029 C 0.8165(7) 0.0792(6) 0.6718(4) 0.095(3) Uani 1 1 d . . . . .
H02E H 0.8852 0.0148 0.6862 0.113 Uiso 1 1 calc R U . . .
H02F H 0.7988 0.0568 0.6350 0.113 Uiso 1 1 calc R U . . .
C02A C 1.3711(10) 0.2362(8) 0.6173(5) 0.118(4) Uani 1 1 d . . . . .
C02B C 1.3673(13) 0.2250(14) 0.5569(6) 0.176(7) Uani 1 1 d . . . . .
H02G H 1.4464 0.2406 0.5293 0.264 Uiso 1 1 calc R U . . .
H02H H 1.2935 0.2831 0.5443 0.264 Uiso 1 1 calc R U . . .
H02I H 1.3593 0.1435 0.5551 0.264 Uiso 1 1 calc R U . . .
F02C F 0.9495(11) 0.3922(8) 0.4877(3) 0.204(4) Uani 1 1 d . . . . .
N1 N 1.3612(16) 0.2581(10) 0.6671(6) 0.201(6) Uani 1 1 d . . . . .

loop_
_atom_site_aniso_label
_atom_site_aniso_U_11
_atom_site_aniso_U_22
_atom_site_aniso_U_33
_atom_site_aniso_U_23
_atom_site_aniso_U_13
_atom_site_aniso_U_12
Co01 0.0471(4) 0.0345(3) 0.0689(4) -0.0281(3) 0.0140(3) -0.0236(3)
Co02 0.0500(4) 0.0337(3) 0.0682(4) -0.0282(3) 0.0063(3) -0.0210(3)
P003 0.0326(8) 0.0451(9) 0.0493(9) -0.0214(7) 0.0010(7) -0.0163(7)
P004 0.0605(8) 0.0463(7) 0.0414(6) -0.0047(5) -0.0025(5) -0.0268(6)
P005 0.0435(7) 0.0607(9) 0.0772(10) -0.0351(7) 0.0005(7) -0.0105(6)
F006 0.0450(15) 0.072(2) 0.0593(17) -0.0361(15) 0.0011(13) -0.0261(14)
F007 0.0481(16) 0.072(2) 0.0544(16) -0.0176(14) 0.0046(13) -0.0320(15)
P6 0.258(6) 0.102(3) 0.0692(19) -0.0237(18) -0.006(3) -0.094(3)
F009 0.0468(16) 0.0527(18) 0.089(2) -0.0223(16) -0.0136(15) -0.0119(14)
O12 0.0453(17) 0.0287(15) 0.0556(18) -0.0176(13) 0.0047(14) -0.0197(13)
O13 0.0489(18) 0.0279(15) 0.0562(18) -0.0167(13) 0.0041(14) -0.0204(13)
F00C 0.089(3) 0.051(2) 0.091(3) 0.0012(18) 0.000(2) -0.0068(19)
F00D 0.080(2) 0.067(2) 0.099(3) -0.049(2) -0.007(2) -0.0138(19)
F00E 0.190(5) 0.047(2) 0.062(2) -0.0070(16) 0.041(3) -0.040(3)
O00F 0.054(2) 0.0383(18) 0.075(2) -0.0334(16) 0.0193(17) -0.0243(16)
N00G 0.054(2) 0.0311(19) 0.074(3) -0.0187(18) -0.013(2) -0.0187(18)
N00H 0.068(3) 0.038(2) 0.055(2) -0.0248(18) 0.019(2) -0.032(2)
N00I 0.046(2) 0.0311(19) 0.068(3) -0.0219(17) 0.0003(19) -0.0178(16)
F00J 0.222(6) 0.081(3) 0.058(2) -0.010(2) 0.000(3) -0.068(4)
N00K 0.063(3) 0.042(2) 0.053(2) -0.0265(18) 0.0099(19) -0.025(2)
F00L 0.091(3) 0.094(3) 0.154(4) -0.067(3) -0.038(3) 0.001(3)
N00M 0.050(2) 0.034(2) 0.109(4) -0.035(2) 0.001(2) -0.0180(19)
F00N 0.090(3) 0.127(4) 0.113(3) -0.079(3) -0.026(3) 0.010(3)
N00O 0.039(2) 0.044(2) 0.102(4) -0.041(2) 0.006(2) -0.0206(19)
N00P 0.061(3) 0.053(3) 0.102(4) -0.046(3) 0.033(3) -0.040(2)
N00Q 0.073(3) 0.049(3) 0.096(4) -0.049(3) 0.014(3) -0.025(2)
F00R 0.106(4) 0.108(4) 0.185(5) -0.076(4) 0.025(4) -0.062(3)
C30 0.067(3) 0.038(3) 0.067(3) -0.018(2) -0.011(3) -0.018(2)
C00T 0.055(3) 0.031(2) 0.058(3) -0.018(2) -0.005(2) -0.013(2)
C00U 0.059(3) 0.047(3) 0.044(2) -0.017(2) 0.002(2) -0.031(2)
C00V 0.047(3) 0.036(2) 0.063(3) -0.006(2) -0.012(2) -0.019(2)
C00W 0.053(3) 0.050(3) 0.068(3) -0.024(3) -0.002(2) -0.025(2)
C00X 0.049(3) 0.033(2) 0.053(3) -0.0173(19) 0.000(2) -0.0174(19)
C00Y 0.046(3) 0.057(3) 0.105(5) -0.029(3) -0.021(3) -0.022(3)
F21 0.424(12) 0.061(3) 0.054(2) -0.018(2) 0.077(4) -0.058(5)
F010 0.090(4) 0.126(5) 0.296(9) 0.091(5) -0.087(5) -0.060(3)
F20 0.205(7) 0.112(4) 0.111(4) -0.021(3) 0.049(4) -0.075(4)
C012 0.033(2) 0.056(3) 0.102(5) -0.026(3) -0.012(3) -0.007(2)
C013 0.047(3) 0.047(3) 0.080(4) -0.029(3) -0.017(3) -0.005(2)
C014 0.053(3) 0.039(3) 0.079(4) 0.004(2) -0.025(3) -0.023(2)
F015 0.195(6) 0.112(4) 0.091(3) -0.012(3) -0.010(4) -0.056(4)
C016 0.084(4) 0.032(2) 0.040(2) -0.0160(19) 0.009(2) -0.029(2)
C017 0.047(3) 0.047(3) 0.104(5) -0.033(3) -0.014(3) -0.008(2)
C018 0.056(3) 0.036(3) 0.119(5) -0.032(3) -0.024(3) -0.017(2)
F019 0.086(3) 0.263(8) 0.116(4) -0.096(5) -0.042(3) 0.058(4)
C01A 0.058(3) 0.042(3) 0.087(4) -0.017(3) -0.023(3) -0.023(2)
C01B 0.138(7) 0.043(3) 0.047(3) -0.012(2) 0.012(4) -0.037(4)
C01C 0.082(4) 0.076(4) 0.045(3) -0.023(3) -0.003(3) -0.022(3)
C01D 0.045(3) 0.036(3) 0.108(5) -0.039(3) -0.010(3) -0.013(2)
C01E 0.049(3) 0.042(3) 0.078(4) -0.024(2) -0.015(2) -0.017(2)
C01F 0.058(3) 0.036(3) 0.086(4) -0.027(2) 0.000(3) -0.025(2)
C01G 0.103(5) 0.041(3) 0.047(3) -0.012(2) -0.001(3) -0.033(3)
C01H 0.063(3) 0.038(3) 0.070(3) -0.026(2) -0.009(3) -0.017(2)
F01I 0.147(6) 0.194(7) 0.249(8) 0.002(6) -0.084(6) -0.114(6)
C01J 0.052(3) 0.038(3) 0.082(4) -0.027(2) 0.004(3) -0.021(2)
C01K 0.051(3) 0.053(3) 0.122(5) -0.050(3) -0.028(3) -0.006(3)
C01L 0.095(4) 0.042(3) 0.067(3) -0.026(3) 0.033(3) -0.046(3)
F01M 0.223(7) 0.107(4) 0.085(3) -0.032(3) 0.032(4) -0.084(4)
C01N 0.045(3) 0.051(3) 0.126(6) -0.052(4) 0.017(3) -0.021(3)
C01O 0.082(4) 0.056(3) 0.103(5) -0.042(3) 0.047(4) -0.047(3)
C01P 0.065(3) 0.036(3) 0.097(4) -0.030(3) -0.012(3) -0.018(2)
C01Q 0.064(4) 0.036(3) 0.121(5) -0.004(3) -0.034(4) -0.028(3)
C01R 0.119(6) 0.050(3) 0.065(4) -0.024(3) 0.037(4) -0.049(4)
C01S 0.078(4) 0.037(3) 0.116(5) -0.026(3) -0.030(4) -0.023(3)
C01T 0.085(4) 0.075(4) 0.061(4) -0.043(3) 0.010(3) -0.024(3)
C01U 0.037(3) 0.067(4) 0.168(8) -0.068(5) -0.003(4) -0.011(3)
C01V 0.071(4) 0.040(3) 0.147(7) -0.042(4) -0.039(4) -0.008(3)
C01W 0.059(4) 0.045(3) 0.123(6) -0.048(3) 0.018(3) -0.014(3)
C01X 0.048(3) 0.071(4) 0.166(8) -0.072(5) -0.024(4) -0.007(3)
C01Y 0.044(3) 0.061(4) 0.145(7) -0.062(4) 0.026(4) -0.024(3)
C01Z 0.062(4) 0.074(5) 0.131(7) -0.013(5) 0.017(4) -0.030(4)
C020 0.053(4) 0.055(4) 0.195(10) -0.067(5) -0.002(5) -0.010(3)
C021 0.131(8) 0.147(8) 0.050(4) -0.040(5) -0.024(4) -0.010(6)
C022 0.067(4) 0.064(4) 0.130(7) -0.023(5) 0.016(4) -0.030(4)
C023 0.139(8) 0.131(7) 0.052(4) -0.058(4) -0.007(4) -0.013(6)
C024 0.054(3) 0.040(3) 0.123(6) -0.040(3) 0.006(3) -0.016(3)
C025 0.061(3) 0.057(3) 0.117(5) -0.052(3) 0.022(3) -0.038(3)
C026 0.068(5) 0.062(4) 0.199(10) -0.067(6) -0.046(6) -0.001(3)
C027 0.087(5) 0.092(5) 0.090(5) -0.069(4) 0.023(4) -0.029(4)
C028 0.069(4) 0.082(5) 0.122(6) -0.023(5) 0.009(4) -0.031(4)
C029 0.086(5) 0.058(4) 0.154(7) -0.070(4) 0.008(5) -0.032(4)
C02A 0.120(7) 0.079(6) 0.140(8) -0.060(6) 0.046(6) -0.033(5)
C02B 0.146(10) 0.237(15) 0.188(12) -0.137(12) 0.056(9) -0.128(11)
F02C 0.325(13) 0.176(8) 0.134(6) -0.040(5) 0.020(7) -0.142(8)
N1 0.299(17) 0.121(8) 0.163(10) -0.072(8) 0.047(10) -0.059(10)

loop_
_atom_type_symbol
_atom_type_description
_atom_type_scat_dispersion_real
_atom_type_scat_dispersion_imag
_atom_type_scat_source
C C 0.0033 0.0016 'International Tables Vol C Tables 4.2.6.8 and 6.1.1.4'
H H 0.0000 0.0000 'International Tables Vol C Tables 4.2.6.8 and 6.1.1.4'
Co Co 0.3494 0.9721 'International Tables Vol C Tables 4.2.6.8 and 6.1.1.4'
F F 0.0171 0.0103 'International Tables Vol C Tables 4.2.6.8 and 6.1.1.4'
N N 0.0061 0.0033 'International Tables Vol C Tables 4.2.6.8 and 6.1.1.4'
O O 0.0106 0.0060 'International Tables Vol C Tables 4.2.6.8 and 6.1.1.4'
P P 0.1023 0.0942 'International Tables Vol C Tables 4.2.6.8 and 6.1.1.4'

loop_
_exptl_crystal_face_index_h
_exptl_crystal_face_index_k
_exptl_crystal_face_index_l
_exptl_crystal_face_perp_dist
-9 0 -28 0.0277
0 16 5 0.0843
9 6 29 0.0460
2 -15 1 0.0437
-9 4 -25 0.0475
12 7 -11 0.0325
8 -4 25 0.0133
-15 -5 1 0.0572
11 -7 -6 0.0315
-11 7 6 0.0697

loop_
_geom_angle_atom_site_label_1
_geom_angle_atom_site_label_2
_geom_angle_atom_site_label_3
_geom_angle
_geom_angle_site_symmetry_1
_geom_angle_site_symmetry_3
_geom_angle_publ_flag
O12 Co01 O00F 87.01(13) . . ?
O12 Co01 N00H 87.55(16) . . ?
O12 Co01 N00I 92.71(15) . . ?
O12 Co01 N00O 107.54(17) . . ?
O12 Co01 N00P 170.0(2) . . ?
O00F Co01 N00H 92.09(17) . . ?
O00F Co01 N00O 91.06(17) . . ?
O00F Co01 N00P 95.02(16) . . ?
N00H Co01 N00O 164.73(18) . . ?
N00H Co01 N00P 82.6(2) . . ?
N00I Co01 O00F 179.34(18) . . ?
N00I Co01 N00H 88.49(17) . . ?
N00I Co01 N00O 88.45(18) . . ?
N00I Co01 N00P 85.35(17) . . ?
N00P Co01 N00O 82.3(2) . . ?
O13 Co02 O00F 89.97(13) . . ?
O13 Co02 N00G 90.34(16) . . ?
O13 Co02 N00K 97.01(16) . . ?
O13 Co02 N00M 94.57(18) . . ?
O13 Co02 N00Q 175.25(19) . . ?
O00F Co02 N00M 88.10(18) . . ?
O00F Co02 N00Q 94.09(17) . . ?
N00G Co02 O00F 179.57(17) . . ?
N00G Co02 N00M 91.59(18) . . ?
N00G Co02 N00Q 85.59(19) . . ?
N00K Co02 O00F 91.23(18) . . ?
N00K Co02 N00G 89.02(18) . . ?
N00K Co02 N00M 168.40(19) . . ?
N00K Co02 N00Q 85.4(2) . . ?
N00M Co02 N00Q 83.1(2) . . ?
F006 P003 F006 180.0 2_657 . ?
F006 P003 F007 90.29(15) . . ?
F006 P003 F007 89.71(15) 2_657 . ?
F006 P003 F007 89.71(15) . 2_657 ?
F006 P003 F007 90.29(15) 2_657 2_657 ?
F007 P003 F007 180.00(18) 2_657 . ?
F009 P003 F006 89.98(16) 2_657 2_657 ?
F009 P003 F006 89.98(16) . . ?
F009 P003 F006 90.02(16) 2_657 . ?
F009 P003 F006 90.02(16) . 2_657 ?
F009 P003 F007 89.71(17) . . ?
F009 P003 F007 90.29(17) . 2_657 ?
F009 P003 F007 90.29(17) 2_657 . ?
F009 P003 F007 89.71(17) 2_657 2_657 ?
F009 P003 F009 180.0 . 2_657 ?
F00C P004 F00E 177.4(3) . . ?
F00J P004 F00C 90.0(2) . . ?
F00J P004 F00E 88.6(2) . . ?
F21 P004 F00C 88.9(2) . . ?
F21 P004 F00E 92.4(2) . . ?
F21 P004 F00J 175.3(5) . . ?
F21 P004 F010 88.4(5) . . ?
F21 P004 F01I 100.3(5) . . ?
F010 P004 F00C 87.4(3) . . ?
F010 P004 F00E 90.4(3) . . ?
F010 P004 F00J 86.9(4) . . ?
F01I P004 F00C 89.7(4) . . ?
F01I P004 F00E 92.3(4) . . ?
F01I P004 F00J 84.3(4) . . ?
F01I P004 F010 170.8(5) . . ?
F00D P005 F00L 91.6(2) . . ?
F00D P005 F00N 179.3(3) . . ?
F00D P005 F00R 90.8(3) . . ?
F00L P005 F00N 89.1(2) . . ?
F00L P005 F00R 86.1(3) . . ?
F00R P005 F00N 89.2(3) . . ?
F20 P005 F00D 89.5(3) . . ?
F20 P005 F00L 88.3(4) . . ?
F20 P005 F00N 90.6(3) . . ?
F20 P005 F00R 174.5(4) . . ?
F019 P005 F00D 88.7(3) . . ?
F019 P005 F00L 173.7(4) . . ?
F019 P005 F00N 90.5(3) . . ?
F019 P005 F00R 87.6(4) . . ?
F019 P005 F20 97.9(5) . . ?
F015 P6 F015 180.0 2_766 . ?
F015 P6 F01M 85.4(3) . . ?
F015 P6 F01M 94.6(3) 2_766 . ?
F015 P6 F01M 94.6(3) . 2_766 ?
F015 P6 F01M 85.4(3) 2_766 2_766 ?
F01M P6 F01M 180.0 2_766 . ?
F02C P6 F015 91.1(4) 2_766 . ?
F02C P6 F015 88.9(4) . . ?
F02C P6 F015 91.1(4) . 2_766 ?
F02C P6 F015 88.9(4) 2_766 2_766 ?
F02C P6 F01M 87.6(4) 2_766 2_766 ?
F02C P6 F01M 92.4(4) . 2_766 ?
F02C P6 F01M 87.6(4) . . ?
F02C P6 F01M 92.4(4) 2_766 . ?
F02C P6 F02C 180.0 . 2_766 ?
O13 O12 Co01 113.9(2) . . ?
O12 O13 Co02 113.7(2) . . ?
Co01 O00F Co02 113.94(16) . . ?
C00V N00G Co02 125.3(3) . . ?
C01P N00G Co02 115.6(4) . . ?
C01P N00G C00V 119.1(4) . . ?
C016 N00H Co01 125.6(3) . . ?
C016 N00H C01L 119.0(5) . . ?
C01L N00H Co01 115.3(5) . . ?
C00X N00I Co01 124.2(3) . . ?
C01J N00I Co01 116.5(3) . . ?
C01J N00I C00X 119.3(4) . . ?
C00U N00K Co02 125.8(3) . . ?
C00U N00K C01T 120.0(5) . . ?
C01T N00K Co02 114.2(4) . . ?
C018 N00M Co02 130.9(4) . . ?
C024 N00M Co02 111.7(5) . . ?
C024 N00M C018 117.4(6) . . ?
C01D N00O Co01 130.5(4) . . ?
C01N N00O Co01 112.1(5) . . ?
C01N N00O C01D 116.3(6) . . ?
C01O N00P Co01 107.4(4) . . ?
C01O N00P C01Y 112.5(5) . . ?
C01O N00P C025 112.9(5) . . ?
C01Y N00P Co01 104.3(4) . . ?
C01Y N00P C025 109.6(6) . . ?
C025 N00P Co01 109.7(3) . . ?
C01W N00Q Co02 103.7(4) . . ?
C01W N00Q C027 113.1(6) . . ?
C01W N00Q C029 110.0(6) . . ?
C027 N00Q Co02 106.8(4) . . ?
C029 N00Q Co02 109.2(4) . . ?
C029 N00Q C027 113.5(6) . . ?
C00W C30 H30 120.1 . . ?
C00W C30 C013 119.8(5) . 2_767 ?
C013 C30 H30 120.1 2_767 . ?
C00X C00T H00T 120.8 . . ?
C01H C00T H00T 120.8 . . ?
C01H C00T C00X 118.5(5) . . ?
N00K C00U H00U 118.7 . . ?
N00K C00U C01C 122.6(5) . . ?
C01C C00U H00U 118.7 . . ?
N00G C00V H00V 119.2 . . ?
N00G C00V C014 121.7(5) . . ?
C014 C00V H00V 119.2 . . ?
C30 C00W H00W 119.9 . . ?
C30 C00W C013 120.1(5) . . ?
C013 C00W H00W 119.9 . . ?
N00I C00X C00T 121.8(4) . . ?
N00I C00X H00X 119.1 . . ?
C00T C00X H00X 119.1 . . ?
C012 C00Y H00Y 119.8 2_757 . ?
C017 C00Y H00Y 119.8 . . ?
C017 C00Y C012 120.5(5) . 2_757 ?
C00Y C012 H012 120.4 2_757 . ?
C017 C012 C00Y 119.3(5) . 2_757 ?
C017 C012 H012 120.4 . . ?
C30 C013 H013 120.0 2_767 . ?
C00W C013 C30 120.1(5) . 2_767 ?
C00W C013 H013 120.0 . . ?
C00V C014 H014 120.6 . . ?
C01Q C014 C00V 118.7(6) . . ?
C01Q C014 H014 120.6 . . ?
N00H C016 H016 118.9 . . ?
N00H C016 C01G 122.3(5) . . ?
C01G C016 H016 118.9 . . ?
C00Y C017 C012 120.3(5) . . ?
C00Y C017 H017 119.9 . . ?
C012 C017 H017 119.9 . . ?
N00M C018 C01A 122.5(5) . . ?
C01V C018 N00M 120.5(6) . . ?
C01V C018 C01A 117.1(7) . . ?
C018 C01A H01A 108.9 . . ?
C018 C01A H01B 108.9 . . ?
C018 C01A C01E 113.4(4) . . ?
H01A C01A H01B 107.7 . . ?
C01E C01A H01A 108.9 . . ?
C01E C01A H01B 108.9 . . ?
C01G C01B H01C 120.2 . . ?
C01G C01B C01R 119.6(7) . . ?
C01R C01B H01C 120.2 . . ?
C00U C01C H01D 121.1 . . ?
C00U C01C C021 117.8(7) . . ?
C021 C01C H01D 121.1 . . ?
N00O C01D C01E 120.0(5) . . ?
N00O C01D C01K 121.3(6) . . ?
C01K C01D C01E 118.4(6) . . ?
C01A C01E H01E 109.4 . . ?
C01A C01E H01F 109.4 . . ?
C01D C01E C01A 111.1(4) . . ?
C01D C01E H01E 109.4 . . ?
C01D C01E H01F 109.4 . . ?
H01E C01E H01F 108.0 . . ?
C01H C01F H01G 120.6 . . ?
C01H C01F C01J 118.8(5) . . ?
C01J C01F H01G 120.6 . . ?
C016 C01G H01H 121.1 . . ?
C01B C01G C016 117.9(7) . . ?
C01B C01G H01H 121.1 . . ?
C00T C01H H01I 120.1 . . ?
C01F C01H C00T 119.7(4) . . ?
C01F C01H H01I 120.1 . . ?
N00I C01J C01F 122.0(5) . . ?
N00I C01J C025 116.3(4) . . ?
C01F C01J C025 121.7(4) . . ?
C01D C01K H01K 119.5 . . ?
C01X C01K C01D 121.1(8) . . ?
C01X C01K H01K 119.5 . . ?
N00H C01L C01O 113.0(6) . . ?
C01R C01L N00H 121.8(7) . . ?
C01R C01L C01O 125.1(5) . . ?
N00O C01N C01U 124.5(8) . . ?
N00O C01N C01Y 113.8(6) . . ?
C01U C01N C01Y 121.6(6) . . ?
N00P C01O C01L 108.5(5) . . ?
N00P C01O H01J 110.0 . . ?
N00P C01O H01L 110.0 . . ?
C01L C01O H01J 110.0 . . ?
C01L C01O H01L 110.0 . . ?
H01J C01O H01L 108.4 . . ?
N00G C01P C01S 120.9(6) . . ?
N00G C01P C029 115.9(5) . . ?
C01S C01P C029 123.1(5) . . ?
C014 C01Q H01Q 120.2 . . ?
C01S C01Q C014 119.5(5) . . ?
C01S C01Q H01Q 120.2 . . ?
C01B C01R H01R 120.3 . . ?
C01L C01R C01B 119.3(5) . . ?
C01L C01R H01R 120.3 . . ?
C01P C01S H01S 120.0 . . ?
C01Q C01S C01P 120.0(5) . . ?
C01Q C01S H01S 120.0 . . ?
N00K C01T C023 120.5(6) . . ?
N00K C01T C027 116.4(6) . . ?
C023 C01T C027 122.8(6) . . ?
C01N C01U H01U 120.7 . . ?
C01N C01U C01X 118.6(6) . . ?
C01X C01U H01U 120.7 . . ?
C018 C01V H01V 119.7 . . ?
C026 C01V C018 120.6(8) . . ?
C026 C01V H01V 119.7 . . ?
N00Q C01W H01M 110.1 . . ?
N00Q C01W H01N 110.1 . . ?
N00Q C01W C024 107.9(5) . . ?
H01M C01W H01N 108.4 . . ?
C024 C01W H01M 110.1 . . ?
C024 C01W H01N 110.1 . . ?
C01K C01X C01U 118.1(7) . . ?
C01K C01X H01X 121.0 . . ?
C01U C01X H01X 121.0 . . ?
N00P C01Y H01O 110.1 . . ?
N00P C01Y H01P 110.1 . . ?
C01N C01Y N00P 107.8(5) . . ?
C01N C01Y H01O 110.1 . . ?
C01N C01Y H01P 110.1 . . ?
H01O C01Y H01P 108.5 . . ?
C022 C01Z H01Z 120.3 . . ?
C022 C01Z C028 119.4(9) . . ?
C028 C01Z H01Z 120.3 . . ?
C024 C020 H020 120.6 . . ?
C026 C020 H020 120.6 . . ?
C026 C020 C024 118.8(8) . . ?
C01C C021 H021 120.6 . . ?
C01C C021 C023 118.9(7) . . ?
C023 C021 H021 120.6 . . ?
C01Z C022 H022 118.1 . . ?
C01Z C022 C028 123.8(8) . 2_667 ?
C028 C022 H022 118.1 2_667 . ?
C01T C023 C021 120.2(6) . . ?
C01T C023 H023 119.9 . . ?
C021 C023 H023 119.9 . . ?
N00M C024 C01W 115.2(6) . . ?
N00M C024 C020 123.3(8) . . ?
C020 C024 C01W 121.5(7) . . ?
N00P C025 C01J 111.6(4) . . ?
N00P C025 H02A 109.3 . . ?
N00P C025 H02B 109.3 . . ?
C01J C025 H02A 109.3 . . ?
C01J C025 H02B 109.3 . . ?
H02A C025 H02B 108.0 . . ?
C01V C026 C020 119.4(8) . . ?
C01V C026 H026 120.3 . . ?
C020 C026 H026 120.3 . . ?
N00Q C027 H02C 109.9 . . ?
N00Q C027 H02D 109.9 . . ?
C01T C027 N00Q 108.9(5) . . ?
C01T C027 H02C 109.9 . . ?
C01T C027 H02D 109.9 . . ?
H02C C027 H02D 108.3 . . ?
C01Z C028 H028 121.6 . . ?
C022 C028 C01Z 116.9(9) 2_667 . ?
C022 C028 H028 121.6 2_667 . ?
N00Q C029 C01P 111.5(5) . . ?
N00Q C029 H02E 109.3 . . ?
N00Q C029 H02F 109.3 . . ?
C01P C029 H02E 109.3 . . ?
C01P C029 H02F 109.3 . . ?
H02E C029 H02F 108.0 . . ?
N1 C02A C02B 171.3(14) . . ?
C02A C02B H02G 109.5 . . ?
C02A C02B H02H 109.5 . . ?
C02A C02B H02I 109.5 . . ?
H02G C02B H02H 109.5 . . ?
H02G C02B H02I 109.5 . . ?
H02H C02B H02I 109.5 . . ?

loop_
_geom_bond_atom_site_label_1
_geom_bond_atom_site_label_2
_geom_bond_distance
_geom_bond_site_symmetry_2
_geom_bond_publ_flag
Co01 O12 1.851(3) . ?
Co01 O00F 1.935(3) . ?
Co01 N00H 1.940(5) . ?
Co01 N00I 1.923(4) . ?
Co01 N00O 2.032(6) . ?
Co01 N00P 2.003(4) . ?
Co02 O13 1.834(3) . ?
Co02 O00F 1.946(3) . ?
Co02 N00G 1.930(4) . ?
Co02 N00K 1.910(5) . ?
Co02 N00M 1.967(6) . ?
Co02 N00Q 1.993(4) . ?
P003 F006 1.601(3) 2_657 ?
P003 F006 1.601(3) . ?
P003 F007 1.601(3) 2_657 ?
P003 F007 1.601(3) . ?
P003 F009 1.597(3) . ?
P003 F009 1.597(3) 2_657 ?
P004 F00C 1.586(4) . ?
P004 F00E 1.587(4) . ?
P004 F00J 1.585(4) . ?
P004 F21 1.509(4) . ?
P004 F010 1.533(5) . ?
P004 F01I 1.527(6) . ?
P005 F00D 1.556(4) . ?
P005 F00L 1.559(5) . ?
P005 F00N 1.591(4) . ?
P005 F00R 1.573(6) . ?
P005 F20 1.541(5) . ?
P005 F019 1.527(5) . ?
P6 F015 1.586(7) . ?
P6 F015 1.586(7) 2_766 ?
P6 F01M 1.626(6) . ?
P6 F01M 1.626(6) 2_766 ?
P6 F02C 1.580(7) 2_766 ?
P6 F02C 1.580(7) . ?
O12 O13 1.395(4) . ?
N00G C00V 1.349(7) . ?
N00G C01P 1.342(6) . ?
N00H C016 1.339(8) . ?
N00H C01L 1.359(6) . ?
N00I C00X 1.343(6) . ?
N00I C01J 1.330(6) . ?
N00K C00U 1.337(7) . ?
N00K C01T 1.350(7) . ?
N00M C018 1.383(9) . ?
N00M C024 1.351(7) . ?
N00O C01D 1.361(8) . ?
N00O C01N 1.351(7) . ?
N00P C01O 1.457(10) . ?
N00P C01Y 1.499(9) . ?
N00P C025 1.503(6) . ?
N00Q C01W 1.490(8) . ?
N00Q C027 1.512(10) . ?
N00Q C029 1.500(8) . ?
C30 H30 0.9500 . ?
C30 C00W 1.376(8) . ?
C30 C013 1.393(8) 2_767 ?
C00T H00T 0.9500 . ?
C00T C00X 1.386(6) . ?
C00T C01H 1.382(7) . ?
C00U H00U 0.9500 . ?
C00U C01C 1.378(8) . ?
C00V H00V 0.9500 . ?
C00V C014 1.384(6) . ?
C00W H00W 0.9500 . ?
C00W C013 1.379(8) . ?
C00X H00X 0.9500 . ?
C00Y H00Y 0.9500 . ?
C00Y C012 1.400(8) 2_757 ?
C00Y C017 1.386(8) . ?
C012 C00Y 1.400(8) 2_757 ?
C012 H012 0.9500 . ?
C012 C017 1.386(7) . ?
C013 C30 1.393(8) 2_767 ?
C013 H013 0.9500 . ?
C014 H014 0.9500 . ?
C014 C01Q 1.378(9) . ?
C016 H016 0.9500 . ?
C016 C01G 1.388(8) . ?
C017 H017 0.9500 . ?
C018 C01A 1.505(9) . ?
C018 C01V 1.382(9) . ?
C01A H01A 0.9900 . ?
C01A H01B 0.9900 . ?
C01A C01E 1.582(6) . ?
C01B H01C 0.9500 . ?
C01B C01G 1.384(8) . ?
C01B C01R 1.393(11) . ?
C01C H01D 0.9500 . ?
C01C C021 1.392(8) . ?
C01D C01E 1.493(7) . ?
C01D C01K 1.401(9) . ?
C01E H01E 0.9900 . ?
C01E H01F 0.9900 . ?
C01F H01G 0.9500 . ?
C01F C01H 1.369(8) . ?
C01F C01J 1.388(7) . ?
C01G H01H 0.9500 . ?
C01H H01I 0.9500 . ?
C01J C025 1.506(8) . ?
C01K H01K 0.9500 . ?
C01K C01X 1.360(10) . ?
C01L C01O 1.513(10) . ?
C01L C01R 1.351(10) . ?
C01N C01U 1.377(11) . ?
C01N C01Y 1.492(11) . ?
C01O H01J 0.9900 . ?
C01O H01L 0.9900 . ?
C01P C01S 1.389(8) . ?
C01P C029 1.504(10) . ?
C01Q H01Q 0.9500 . ?
C01Q C01S 1.353(10) . ?
C01R H01R 0.9500 . ?
C01S H01S 0.9500 . ?
C01T C023 1.361(11) . ?
C01T C027 1.486(10) . ?
C01U H01U 0.9500 . ?
C01U C01X 1.389(12) . ?
C01V H01V 0.9500 . ?
C01V C026 1.367(12) . ?
C01W H01M 0.9900 . ?
C01W H01N 0.9900 . ?
C01W C024 1.501(11) . ?
C01X H01X 0.9500 . ?
C01Y H01O 0.9900 . ?
C01Y H01P 0.9900 . ?
C01Z H01Z 0.9500 . ?
C01Z C022 1.365(12) . ?
C01Z C028 1.423(11) . ?
C020 H020 0.9500 . ?
C020 C024 1.376(11) . ?
C020 C026 1.369(13) . ?
C021 H021 0.9500 . ?
C021 C023 1.397(12) . ?
C022 H022 0.9500 . ?
C022 C028 1.381(12) 2_667 ?
C023 H023 0.9500 . ?
C025 H02A 0.9900 . ?
C025 H02B 0.9900 . ?
C026 H026 0.9500 . ?
C027 H02C 0.9900 . ?
C027 H02D 0.9900 . ?
C028 C022 1.381(12) 2_667 ?
C028 H028 0.9500 . ?
C029 H02E 0.9900 . ?
C029 H02F 0.9900 . ?
C02A C02B 1.408(16) . ?
C02A N1 1.174(15) . ?
C02B H02G 0.9800 . ?
C02B H02H 0.9800 . ?
C02B H02I 0.9800 . ?

loop_
_geom_torsion_atom_site_label_1
_geom_torsion_atom_site_label_2
_geom_torsion_atom_site_label_3
_geom_torsion_atom_site_label_4
_geom_torsion
_geom_torsion_site_symmetry_1
_geom_torsion_site_symmetry_2
_geom_torsion_site_symmetry_3
_geom_torsion_site_symmetry_4
_geom_torsion_publ_flag
Co01 O12 O13 Co02 -53.4(3) . . . . ?
Co01 N00H C016 C01G 177.8(3) . . . . ?
Co01 N00H C01L C01O 6.2(5) . . . . ?
Co01 N00H C01L C01R -175.6(4) . . . . ?
Co01 N00I C00X C00T -178.6(4) . . . . ?
Co01 N00I C01J C01F 178.1(5) . . . . ?
Co01 N00I C01J C025 -4.4(7) . . . . ?
Co01 N00O C01D C01E 23.6(6) . . . . ?
Co01 N00O C01D C01K -163.1(4) . . . . ?
Co01 N00O C01N C01U 167.4(5) . . . . ?
Co01 N00O C01N C01Y -10.5(5) . . . . ?
Co01 N00P C01O C01L 38.7(5) . . . . ?
Co01 N00P C01Y C01N -47.0(5) . . . . ?
Co01 N00P C025 C01J -8.2(8) . . . . ?
Co02 N00G C00V C014 179.9(4) . . . . ?
Co02 N00G C01P C01S -177.9(5) . . . . ?
Co02 N00G C01P C029 4.5(8) . . . . ?
Co02 N00K C00U C01C 176.9(4) . . . . ?
Co02 N00K C01T C023 -179.3(6) . . . . ?
Co02 N00K C01T C027 -6.1(7) . . . . ?
Co02 N00M C018 C01A -0.2(7) . . . . ?
Co02 N00M C018 C01V -178.1(4) . . . . ?
Co02 N00M C024 C01W -1.2(6) . . . . ?
Co02 N00M C024 C020 178.3(5) . . . . ?
Co02 N00Q C01W C024 43.6(5) . . . . ?
Co02 N00Q C027 C01T -30.2(6) . . . . ?
Co02 N00Q C029 C01P 15.8(8) . . . . ?
O00F Co01 O12 O13 43.5(3) . . . . ?
O00F Co02 O13 O12 29.1(3) . . . . ?
N00G Co02 O13 O12 -151.2(3) . . . . ?
N00G C00V C014 C01Q -2.9(8) . . . . ?
N00G C01P C01S C01Q -1.5(10) . . . . ?
N00G C01P C029 N00Q -13.8(10) . . . . ?
N00H Co01 O12 O13 135.7(3) . . . . ?
N00H C016 C01G C01B -2.0(7) . . . . ?
N00H C01L C01O N00P -30.2(6) . . . . ?
N00H C01L C01R C01B -3.2(8) . . . . ?
N00I Co01 O12 O13 -135.9(3) . . . . ?
N00I C01J C025 N00P 8.5(9) . . . . ?
N00K Co02 O13 O12 -62.1(3) . . . . ?
N00K C00U C01C C021 3.2(9) . . . . ?
N00K C01T C023 C021 1.4(14) . . . . ?
N00K C01T C027 N00Q 24.8(8) . . . . ?
N00M Co02 O13 O12 117.2(3) . . . . ?
N00M C018 C01A C01E -85.4(6) . . . . ?
N00M C018 C01V C026 0.8(8) . . . . ?
N00O Co01 O12 O13 -46.7(3) . . . . ?
N00O C01D C01E C01A 90.1(6) . . . . ?
N00O C01D C01K C01X -2.0(7) . . . . ?
N00O C01N C01U C01X -1.8(9) . . . . ?
N00O C01N C01Y N00P 39.0(6) . . . . ?
N00P Co01 O12 O13 145.6(9) . . . . ?
N00Q C01W C024 N00M -29.3(6) . . . . ?
N00Q C01W C024 C020 151.2(5) . . . . ?
C30 C00W C013 C30 0.9(8) . . . 2_767 ?
C00U N00K C01T C023 1.0(10) . . . . ?
C00U N00K C01T C027 174.2(5) . . . . ?
C00U C01C C021 C023 -0.8(13) . . . . ?
C00V N00G C01P C01S 0.1(9) . . . . ?
C00V N00G C01P C029 -177.6(6) . . . . ?
C00V C014 C01Q C01S 1.5(9) . . . . ?
C00X N00I C01J C01F -0.5(9) . . . . ?
C00X N00I C01J C025 177.0(6) . . . . ?
C00X C00T C01H C01F -1.0(8) . . . . ?
C00Y C012 C017 C00Y -0.4(12) 2_757 . . . ?
C012 C00Y C017 C012 0.4(12) 2_757 . . . ?
C013 C30 C00W C013 -0.9(8) 2_767 . . . ?
C014 C01Q C01S C01P 0.6(10) . . . . ?
C016 N00H C01L C01O -177.7(4) . . . . ?
C016 N00H C01L C01R 0.6(7) . . . . ?
C018 N00M C024 C01W 179.6(4) . . . . ?
C018 N00M C024 C020 -0.9(8) . . . . ?
C018 C01A C01E C01D -16.3(7) . . . . ?
C018 C01V C026 C020 -2.7(10) . . . . ?
C01A C018 C01V C026 -177.3(6) . . . . ?
C01C C021 C023 C01T -1.4(15) . . . . ?
C01D N00O C01N C01U -1.8(7) . . . . ?
C01D N00O C01N C01Y -179.6(4) . . . . ?
C01D C01K C01X C01U -1.6(8) . . . . ?
C01E C01D C01K C01X 171.3(5) . . . . ?
C01F C01J C025 N00P -174.0(6) . . . . ?
C01G C01B C01R C01L 3.2(9) . . . . ?
C01H C00T C00X N00I 0.9(8) . . . . ?
C01H C01F C01J N00I 0.4(10) . . . . ?
C01H C01F C01J C025 -176.9(6) . . . . ?
C01J N00I C00X C00T -0.1(8) . . . . ?
C01J C01F C01H C00T 0.4(9) . . . . ?
C01K C01D C01E C01A -83.4(6) . . . . ?
C01L N00H C016 C01G 2.1(7) . . . . ?
C01N N00O C01D C01E -169.6(4) . . . . ?
C01N N00O C01D C01K 3.6(7) . . . . ?
C01N C01U C01X C01K 3.4(9) . . . . ?
C01O N00P C01Y C01N -163.1(4) . . . . ?
C01O N00P C025 C01J 111.6(6) . . . . ?
C01O C01L C01R C01B 174.8(5) . . . . ?
C01P N00G C00V C014 2.2(8) . . . . ?
C01R C01B C01G C016 -0.7(8) . . . . ?
C01R C01L C01O N00P 151.6(5) . . . . ?
C01S C01P C029 N00Q 168.7(7) . . . . ?
C01T N00K C00U C01C -3.4(8) . . . . ?
C01U C01N C01Y N00P -139.0(5) . . . . ?
C01V C018 C01A C01E 92.6(6) . . . . ?
C01W N00Q C027 C01T -143.6(5) . . . . ?
C01W N00Q C029 C01P 129.0(7) . . . . ?
C01Y N00P C01O C01L 152.8(4) . . . . ?
C01Y N00P C025 C01J -122.1(6) . . . . ?
C01Y C01N C01U C01X 175.9(5) . . . . ?
C022 C01Z C028 C022 0.3(11) . . . 2_667 ?
C023 C01T C027 N00Q -162.1(7) . . . . ?
C024 N00M C018 C01A 178.9(4) . . . . ?
C024 N00M C018 C01V 1.0(7) . . . . ?
C024 C020 C026 C01V 2.7(11) . . . . ?
C025 N00P C01O C01L -82.4(5) . . . . ?
C025 N00P C01Y C01N 70.3(6) . . . . ?
C026 C020 C024 N00M -1.0(10) . . . . ?
C026 C020 C024 C01W 178.5(6) . . . . ?
C027 N00Q C01W C024 158.9(4) . . . . ?
C027 N00Q C029 C01P -103.2(7) . . . . ?
C027 C01T C023 C021 -171.4(9) . . . . ?
C028 C01Z C022 C028 -0.3(12) . . . 2_667 ?
C029 N00Q C01W C024 -73.1(6) . . . . ?
C029 N00Q C027 C01T 90.2(6) . . . . ?
C029 C01P C01S C01Q 176.0(7) . . . . ?

loop_
_exptl_oxdiff_crystal_face_indexfrac_h
_exptl_oxdiff_crystal_face_indexfrac_k
_exptl_oxdiff_crystal_face_indexfrac_l
_exptl_oxdiff_crystal_face_x
_exptl_oxdiff_crystal_face_y
_exptl_oxdiff_crystal_face_z
-9.1314 -0.2822 -28.4096 -0.0654 -0.2577 0.9640
-0.0259 15.8259 4.8084 0.2136 0.9023 0.3745
8.8360 6.3298 29.3615 0.1451 0.5950 -0.7905
1.9139 -15.0548 1.2855 -0.1905 -0.8083 -0.5571
-8.9759 3.6915 -24.9705 0.0262 -0.0169 0.9995
11.8791 7.0839 -11.3877 -0.8982 0.4262 0.1078
8.4648 -3.9611 25.3300 0.0099 -0.0003 -1.0000
-14.7414 -5.3733 1.4447 0.8680 -0.4136 0.2747
10.9854 -7.2794 -6.1804 -0.8338 -0.3450 -0.4311
-11.0480 7.2911 5.7218 0.8278 0.3424 0.4444
